data_4062867
_journal_name_full Organometallics
_journal_paper_doi 10.1021/om049725s
_journal_year 2004
_chemical_formula_moiety 'W C26 H36 B N6 O2 P '
_chemical_formula_sum 'C26 H36 B N6 O2 P W'
_chemical_formula_weight 690.24
_space_group_IT_number 14
_symmetry_cell_setting monoclinic
_symmetry_space_group_name_Hall '-P 2yn'
_symmetry_space_group_name_H-M 'P 1 21/n 1'
_cell_angle_alpha 90.0
_cell_angle_beta 101.532(1)
_cell_angle_gamma 90.0
_cell_formula_units_Z 4
_cell_length_a 11.1551(3)
_cell_length_b 18.1380(6)
_cell_length_c 13.9469(5)
_cell_measurement_temperature 173
_cell_volume 2764.93(15)
_diffrn_ambient_temperature 173
_exptl_crystal_density_diffrn 1.658
_refine_ls_R_factor_obs 0.029
_refine_ls_wR_factor_obs 0.031
_cod_depositor_comments
;
The following automatic conversions were performed:
'_symmetry_cell_setting' value 'Monoclinic' changed to 'monoclinic'
according to '/home/saulius/struct/CIF-dictionaries/cif_core.dic'
dictionary named 'cif_core.dic' version 2.4.1 from 2010-06-29.

Automatic conversion script
Id: cif_fix_enum 1527 2010-12-29 10:47:43Z saulius 
;
_cod_original_sg_symbol_H-M 'P 21/n'
_cod_original_formula_sum 'W C26 H36 B N6 O2 P '
_cod_database_code 4062867

loop_
_symmetry_equiv_pos_as_xyz
x,y,z
-x,-y,-z
1/2-x,1/2+y,1/2-z
1/2+x,1/2-y,1/2+z

loop_
_atom_site_aniso_label
_atom_site_aniso_U_11
_atom_site_aniso_U_22
_atom_site_aniso_U_33
_atom_site_aniso_U_12
_atom_site_aniso_U_13
_atom_site_aniso_U_23
_atom_site_aniso_type_symbol
W1 0.01369(8) 0.01330(8) 0.01163(8) -0.00011(9) 0.00250(5) 0.00003(8) W
P1 0.0175(5) 0.0175(6) 0.0160(5) -0.0036(4) 0.0048(4) 0.0011(4) P
C1 0.033(3) 0.0214(24) 0.028(3) -0.0086(22) 0.0098(22) 0.0055(20) C
C2 0.0174(23) 0.037(3) 0.024(3) -0.0075(21) 0.0014(19) -0.0019(21) C
C3 0.0204(23) 0.0152(20) 0.0187(23) -0.0053(18) 0.0050(18) -0.0059(18) C
O3 0.0455(22) 0.0266(18) 0.0193(18) 0.0113(17) 0.0005(16) 0.0081(15) O
C4 0.0216(23) 0.0239(24) 0.0164(23) 0.0037(20) 0.0005(18) -0.0033(19) C
O4 0.0332(19) 0.0194(17) 0.0372(22) -0.0061(15) 0.0063(16) -0.0077(15) O
C5 0.0245(25) 0.029(3) 0.0179(24) -0.0009(21) 0.0033(19) -0.0022(20) C
C11 0.0108(20) 0.0258(24) 0.0182(23) 0.0024(19) 0.0028(17) -0.0032(19) C
C12 0.0208(24) 0.030(3) 0.024(3) -0.0014(21) 0.0085(20) 0.0030(21) C
C13 0.0201(24) 0.045(3) 0.023(3) 0.0004(23) 0.0105(20) -0.0045(23) C
C14 0.021(3) 0.038(3) 0.035(3) 0.0070(23) 0.0062(22) -0.0073(24) C
C15 0.0174(23) 0.0252(25) 0.034(3) 0.0026(20) 0.0002(20) -0.0010(21) C
C16 0.0160(22) 0.0265(24) 0.0192(24) -0.0035(19) 0.0041(18) 0.0010(19) C
B20 0.0205(25) 0.0137(22) 0.017(3) -0.0019(20) 0.0058(20) 0.0009(19) B
N21 0.0140(18) 0.0214(19) 0.0150(19) 0.0011(15) 0.0047(14) -0.0013(15) N
N22 0.0149(18) 0.0189(18) 0.0177(19) 0.0016(15) 0.0040(15) 0.0015(15) N
C23 0.0188(23) 0.0233(23) 0.024(3) 0.0014(20) 0.0054(19) -0.0083(20) C
C24 0.0198(23) 0.029(3) 0.0172(23) -0.0021(20) 0.0044(18) -0.0096(19) C
C25 0.0164(22) 0.0262(24) 0.0142(22) -0.0014(19) 0.0031(17) -0.0015(18) C
C26 0.039(3) 0.0219(25) 0.039(3) 0.0050(24) 0.0110(25) -0.0081(23) C
C27 0.036(3) 0.029(3) 0.0141(23) -0.0020(22) 0.0054(20) 0.0017(19) C
N31 0.0155(17) 0.0191(19) 0.0176(20) 0.0009(16) 0.0052(15) -0.0017(15) N
N32 0.0184(19) 0.0161(18) 0.0171(19) -0.0039(16) 0.0066(15) -0.0020(15) N
C33 0.0208(24) 0.0279(24) 0.0136(23) -0.0076(20) 0.0050(18) -0.0028(18) C
C34 0.0126(20) 0.038(3) 0.0197(24) -0.0044(21) 0.0044(18) -0.0025(21) C
C35 0.0194(23) 0.0294(24) 0.0167(23) -0.0044(21) 0.0030(18) -0.0052(20) C
C36 0.033(3) 0.030(3) 0.028(3) -0.0113(24) 0.0130(21) -0.0026(22) C
C37 0.0178(25) 0.036(3) 0.040(3) 0.0067(23) 0.0008(22) -0.0012(25) C
N41 0.0166(18) 0.0179(18) 0.0152(19) -0.0012(15) 0.0047(15) -0.0008(15) N
N42 0.0207(19) 0.0172(18) 0.0153(19) 0.0016(16) 0.0064(15) 0.0007(15) N
C43 0.0213(24) 0.028(3) 0.0200(24) 0.0075(21) 0.0078(19) 0.0074(20) C
C44 0.0184(23) 0.033(3) 0.0175(24) 0.0056(21) 0.0006(18) 0.0037(20) C
C45 0.0130(21) 0.0279(24) 0.0141(22) 0.0031(19) 0.0050(17) 0.0056(18) C
C46 0.046(3) 0.0238(25) 0.036(3) 0.0129(25) -0.001(3) 0.0090(23) C
C47 0.0256(23) 0.030(3) 0.0172(22) -0.0031(22) 0.0017(18) -0.0018(20) C

loop_
_atom_site_label
_atom_site_fract_x
_atom_site_fract_y
_atom_site_fract_z
_atom_site_U_iso_or_equiv
_atom_site_thermal_displace_type
_atom_site_calc_flag
_atom_site_refinement_flags
_atom_site_type_symbol
W1 0.050201(14) 0.122110(9) 0.749240(11) 0.01288(8) Uani ? . W
P1 -0.16313(10) 0.10804(6) 0.77763(8) 0.0168(5) Uani ? . P
C1 -0.1907(4) 0.0290(3) 0.8501(4) 0.027(3) Uani ? . C
C2 -0.2848(4) 0.0952(3) 0.6690(4) 0.0263(25) Uani ? . C
C3 0.1228(4) 0.05615(23) 0.8516(3) 0.0179(20) Uani ? . C
O3 0.1675(3) 0.01306(18) 0.91249(24) 0.0313(19) Uani ? . O
C4 -0.0179(4) 0.0305(3) 0.6893(3) 0.0211(22) Uani ? . C
O4 -0.0592(3) -0.02666(18) 0.6597(3) 0.0301(19) Uani ? . O
C5 0.1299(4) 0.0672(3) 0.6230(3) 0.0240(25) Uani ? . C
C11 -0.2246(4) 0.1870(3) 0.8333(3) 0.0183(22) Uani ? . C
C12 -0.2648(4) 0.1836(3) 0.9219(4) 0.0244(24) Uani ? . C
C13 -0.3124(4) 0.2453(3) 0.9590(4) 0.028(3) Uani ? . C
C14 -0.3212(4) 0.3114(3) 0.9085(4) 0.031(3) Uani ? . C
C15 -0.2846(4) 0.3149(3) 0.8191(4) 0.026(3) Uani ? . C
C16 -0.2366(4) 0.2537(3) 0.7813(3) 0.0205(23) Uani ? . C
B20 0.0944(5) 0.3025(3) 0.7362(4) 0.0169(23) Uani ? . B
N21 0.0518(3) 0.21204(20) 0.8624(3) 0.0166(18) Uani ? . N
N22 0.0501(3) 0.28424(20) 0.8313(3) 0.0171(18) Uani ? . N
C23 0.0309(4) 0.3296(3) 0.9042(3) 0.0217(22) Uani ? . C
C24 0.0209(4) 0.2867(3) 0.9830(3) 0.0220(23) Uani ? . C
C25 0.0378(4) 0.2139(3) 0.9563(3) 0.0189(23) Uani ? . C
C26 0.0182(5) 0.4112(3) 0.8919(4) 0.033(3) Uani ? . C
C27 0.0440(4) 0.1477(3) 1.0199(3) 0.026(3) Uani ? . C
N31 0.2231(3) 0.18494(20) 0.7525(3) 0.0171(17) Uani ? . N
N32 0.2142(3) 0.26026(19) 0.7372(3) 0.0168(17) Uani ? . N
C33 0.3268(4) 0.2877(3) 0.7335(3) 0.0205(23) Uani ? . C
C34 0.4078(4) 0.2301(3) 0.7468(3) 0.0233(25) Uani ? . C
C35 0.3413(4) 0.1670(3) 0.7597(3) 0.0220(23) Uani ? . C
C36 0.3478(4) 0.3670(3) 0.7150(4) 0.0297(25) Uani ? . C
C37 0.3904(4) 0.0909(3) 0.7792(4) 0.032(3) Uani ? . C
N41 -0.0238(3) 0.20520(19) 0.6279(3) 0.0163(17) Uani ? . N
N42 -0.0014(3) 0.27917(19) 0.6465(3) 0.0173(18) Uani ? . N
C43 -0.0653(4) 0.3205(3) 0.5731(3) 0.0226(23) Uani ? . C
C44 -0.1294(4) 0.2729(3) 0.5047(3) 0.0233(23) Uani ? . C
C45 -0.0996(4) 0.2024(3) 0.5402(3) 0.0180(21) Uani ? . C
C46 -0.0578(5) 0.4032(3) 0.5719(4) 0.037(3) Uani ? . C
C47 -0.1374(4) 0.1321(3) 0.4863(3) 0.0245(23) Uani ? . C
H1a -0.132 0.029 0.911 0.0374 Uiso ? . H
H1b -0.272 0.032 0.863 0.0374 Uiso ? . H
H1c -0.183 -0.015 0.814 0.0374 Uiso ? . H
H2a -0.281 0.134 0.623 0.0359 Uiso ? . H
H2b -0.274 0.049 0.639 0.0359 Uiso ? . H
H2c -0.363 0.096 0.688 0.0359 Uiso ? . H
H5a 0.102 0.094 0.563 0.0339 Uiso ? . H
H5b 0.218 0.068 0.639 0.0339 Uiso ? . H
H5c 0.102 0.017 0.615 0.0339 Uiso ? . H
H12 -0.259 0.138 0.957 0.0350 Uiso ? . H
H13 -0.340 0.242 1.020 0.0392 Uiso ? . H
H14 -0.352 0.355 0.935 0.0415 Uiso ? . H
H15 -0.292 0.360 0.783 0.0355 Uiso ? . H
H16 -0.212 0.257 0.719 0.0305 Uiso ? . H
H20 0.109 0.355 0.733 0.0272 Uiso ? . H
H24 0.006 0.304 1.045 0.0321 Uiso ? . H
H26a 0.005 0.433 0.952 0.0433 Uiso ? . H
H26b 0.092 0.431 0.876 0.0433 Uiso ? . H
H26c -0.050 0.422 0.840 0.0433 Uiso ? . H
H27a 0.032 0.162 1.084 0.0364 Uiso ? . H
H27b -0.019 0.114 0.991 0.0364 Uiso ? . H
H27c 0.123 0.125 1.026 0.0364 Uiso ? . H
H34 0.494 0.233 0.747 0.0335 Uiso ? . H
H36a 0.433 0.375 0.715 0.0407 Uiso ? . H
H36b 0.300 0.381 0.653 0.0407 Uiso ? . H
H36c 0.324 0.396 0.765 0.0407 Uiso ? . H
H37a 0.475 0.090 0.776 0.0413 Uiso ? . H
H37b 0.381 0.076 0.843 0.0413 Uiso ? . H
H37c 0.346 0.058 0.732 0.0413 Uiso ? . H
H44 -0.183 0.286 0.444 0.0329 Uiso ? . H
H46a -0.110 0.422 0.514 0.0455 Uiso ? . H
H46b -0.084 0.423 0.628 0.0455 Uiso ? . H
H46c 0.025 0.418 0.573 0.0455 Uiso ? . H
H47a -0.192 0.143 0.426 0.0342 Uiso ? . H
H47b -0.066 0.107 0.474 0.0342 Uiso ? . H
H47c -0.178 0.101 0.525 0.0342 Uiso ? . H

loop_
_geom_bond_atom_site_label_1
_geom_bond_atom_site_label_2
_geom_bond_distance
_geom_bond_site_symmetry_1
_geom_bond_site_symmetry_2
_geom_bond_publ_flag
W(1) P(1) 2.5023(11) ? ? ?
W(1) C(3) 1.914(5) ? ? ?
W(1) C(4) 1.944(5) ? ? ?
W(1) C(5) 2.346(5) ? ? ?
W(1) N(21) 2.267(4) ? ? ?
W(1) N(31) 2.233(4) ? ? ?
W(1) N(41) 2.293(4) ? ? ?
P(1) C(1) 1.815(5) ? ? ?
P(1) C(2) 1.836(5) ? ? ?
P(1) C(11) 1.827(4) ? ? ?
C(3) O(3) 1.188(5) ? ? ?
C(4) O(4) 1.176(6) ? ? ?
C(11) C(12) 1.398(6) ? ? ?
C(11) C(16) 1.403(6) ? ? ?
C(12) C(13) 1.383(7) ? ? ?
C(13) C(14) 1.383(8) ? ? ?
C(14) C(15) 1.390(7) ? ? ?
C(15) C(16) 1.381(7) ? ? ?
B(20) N(22) 1.541(6) ? ? ?
B(20) N(32) 1.538(6) ? ? ?
B(20) N(42) 1.533(6) ? ? ?
N(21) N(22) 1.378(5) ? ? ?
N(21) C(25) 1.350(6) ? ? ?
N(22) C(23) 1.358(6) ? ? ?
C(23) C(24) 1.368(7) ? ? ?
C(23) C(26) 1.494(7) ? ? ?
C(24) C(25) 1.394(6) ? ? ?
C(25) C(27) 1.487(6) ? ? ?
N(31) N(32) 1.383(5) ? ? ?
N(31) C(35) 1.342(6) ? ? ?
N(32) C(33) 1.362(5) ? ? ?
C(33) C(34) 1.369(7) ? ? ?
C(33) C(36) 1.487(7) ? ? ?
C(34) C(35) 1.395(7) ? ? ?
C(35) C(37) 1.489(7) ? ? ?
N(41) N(42) 1.380(5) ? ? ?
N(41) C(45) 1.342(6) ? ? ?
N(42) C(43) 1.351(6) ? ? ?
C(43) C(44) 1.377(7) ? ? ?
C(43) C(46) 1.503(7) ? ? ?
C(44) C(45) 1.387(6) ? ? ?
C(45) C(47) 1.497(7) ? ? ?
